data_1557105
loop_
_publ_author_name
'Lewis, James E. M.'
'Tarzia, Andrew'
'White, Andrew J. P.'
'Jelfs, Kim E.'

_publ_section_title
;
 Conformational control of Pd2L4 assemblies with unsymmetrical ligands
;
_journal_issue 3
_journal_name_full 'Chemical Science'
_journal_page_first 677
_journal_page_last 683
_journal_paper_doi 10.1039/C9SC05534G
_journal_volume 11
_journal_year 2020
_chemical_formula_moiety 'C88 H56 N8 Pd2, 4(B F4), 4(C4 H10 O)'
_chemical_formula_sum 'C104 H96 B4 F16 N8 O4 Pd2'
_chemical_formula_weight 2081.92
_space_group_crystal_system monoclinic
_space_group_IT_number 15
_space_group_name_Hall '-I 2ya'
_space_group_name_H-M_alt 'I 1 2/a 1'
_atom_sites_solution_hydrogens geom
_audit_creation_method SHELXL-2018/3
_audit_update_record
;
2019-11-25 deposited with the CCDC.	2019-11-28 downloaded from the CCDC.
;
_cell_angle_alpha 90
_cell_angle_beta 94.6541(14)
_cell_angle_gamma 90
_cell_formula_units_Z 4
_cell_length_a 28.3600(4)
_cell_length_b 12.35285(17)
_cell_length_c 27.6660(4)
_cell_measurement_reflns_used 7401
_cell_measurement_temperature 173(2)
_cell_measurement_theta_max 72.7860
_cell_measurement_theta_min 4.2760
_cell_volume 9660.2(2)
_computing_cell_refinement 'CrysAlisPro, Rigaku OD'
_computing_data_collection 'CrysAlisPro, Rigaku OD'
_computing_data_reduction 'CrysAlisPro, Rigaku OD'
_computing_molecular_graphics 'Bruker SHELXTL'
_computing_publication_material 'CIFTAB-2014 (Sheldrick, 2017)'
_computing_structure_refinement 'SHELXL-2018/3 (Sheldrick, 2018)'
_computing_structure_solution 'SHELXS-2014 (Sheldrick, 2017)'
_diffrn_ambient_temperature 173(2)
_diffrn_detector_area_resol_mean 10.4115
_diffrn_measured_fraction_theta_full 0.987
_diffrn_measured_fraction_theta_max 0.950
_diffrn_measurement_device_type 'Agilent Xcalibur PX Ultra A'
_diffrn_measurement_method 'omega scans'
_diffrn_radiation_type CuK\a
_diffrn_radiation_wavelength 1.54184
_diffrn_reflns_av_R_equivalents 0.0268
_diffrn_reflns_av_unetI/netI 0.0356
_diffrn_reflns_Laue_measured_fraction_full 0.987
_diffrn_reflns_Laue_measured_fraction_max 0.950
_diffrn_reflns_limit_h_max 33
_diffrn_reflns_limit_h_min -34
_diffrn_reflns_limit_k_max 10
_diffrn_reflns_limit_k_min -15
_diffrn_reflns_limit_l_max 34
_diffrn_reflns_limit_l_min -31
_diffrn_reflns_number 15734
_diffrn_reflns_point_group_measured_fraction_full 0.987
_diffrn_reflns_point_group_measured_fraction_max 0.950
_diffrn_reflns_theta_full 67.684
_diffrn_reflns_theta_max 73.463
_diffrn_reflns_theta_min 3.905
_diffrn_source 'Enhance Ultra (Cu) X-ray Source'
_exptl_absorpt_coefficient_mu 3.749
_exptl_absorpt_correction_T_max 0.791
_exptl_absorpt_correction_T_min 0.485
_exptl_absorpt_correction_type analytical
_exptl_absorpt_process_details
; 
CrysAlisPro 1.171.38.46 (Rigaku Oxford Diffraction, 2015) 
Analytical numeric absorption correction using a multifaceted crystal 
model based on expressions derived by R.C. Clark & J.S. Reid. 
(Clark, R. C. & Reid, J. S. (1995). Acta Cryst. A51, 887-897) 
Empirical absorption correction using spherical harmonics, 
implemented in SCALE3 ABSPACK scaling algorithm. 
;
_exptl_crystal_colour Colourless
_exptl_crystal_density_diffrn 1.431
_exptl_crystal_description 'platy needles'
_exptl_crystal_F_000 4256
_exptl_crystal_size_max 0.346
_exptl_crystal_size_mid 0.283
_exptl_crystal_size_min 0.100
_refine_diff_density_max 0.620
_refine_diff_density_min -0.668
_refine_diff_density_rms 0.054
_refine_ls_extinction_method none
_refine_ls_goodness_of_fit_ref 1.055
_refine_ls_hydrogen_treatment constr
_refine_ls_matrix_type full
_refine_ls_number_parameters 555
_refine_ls_number_reflns 9259
_refine_ls_number_restraints 198
_refine_ls_restrained_S_all 1.053
_refine_ls_R_factor_all 0.0494
_refine_ls_R_factor_gt 0.0419
_refine_ls_shift/su_max 0.003
_refine_ls_shift/su_mean 0.000
_refine_ls_structure_factor_coef Fsqd
_refine_ls_weighting_details 'w=1/[\s^2^(Fo^2^)+(0.0580P)^2^+8.4784P] where P=(Fo^2^+2Fc^2^)/3'
_refine_ls_weighting_scheme calc
_refine_ls_wR_factor_gt 0.1118
_refine_ls_wR_factor_ref 0.1190
_reflns_Friedel_coverage 0.000
_reflns_number_gt 7879
_reflns_number_total 9259
_reflns_threshold_expression 'I > 2\s(I)'
_cod_data_source_file c9sc05534g2.cif
_cod_data_source_block cis-Pd2_2_4-BF4_4
_cod_depositor_comments 'Adding full bibliography for 1557105--1557106.cif.'
_cod_original_sg_symbol_H-M 'I 2/a'
_cod_database_code 1557105
_shelx_shelxl_version_number 2018/3
_shelx_space_group_comment
; 
The symmetry employed for this shelxl refinement is uniquely defined 
by the following loop, which should always be used as a source of 
symmetry information in preference to the above space-group names. 
They are only intended as comments. 
;

loop_
_space_group_symop_operation_xyz
'x, y, z'
'-x+1/2, y, -z'
'x+1/2, y+1/2, z+1/2'
'-x+1, y+1/2, -z+1/2'
'-x, -y, -z'
'x-1/2, -y, z'
'-x+1/2, -y+1/2, -z+1/2'
'x, -y+1/2, z+1/2'

loop_
_atom_site_label
_atom_site_type_symbol
_atom_site_fract_x
_atom_site_fract_y
_atom_site_fract_z
_atom_site_U_iso_or_equiv
_atom_site_adp_type
_atom_site_occupancy
_atom_site_site_symmetry_order
_atom_site_calc_flag
_atom_site_refinement_flags_posn
_atom_site_refinement_flags_adp
_atom_site_refinement_flags_occupancy
_atom_site_disorder_assembly
_atom_site_disorder_group
Pd1 Pd 0.38683(2) 0.35765(2) 0.84274(2) 0.04936(9) Uani 1 1 d . . . . .
N1 N 0.44962(9) 0.3660(2) 0.81262(10) 0.0523(6) Uani 1 1 d . . . . .
C2 C 0.45706(10) 0.3199(3) 0.77065(11) 0.0505(7) Uani 1 1 d . . . . .
H2A H 0.432165 0.279141 0.754422 0.061 Uiso 1 1 calc R U . . .
C3 C 0.49996(11) 0.3286(3) 0.74912(13) 0.0542(7) Uani 1 1 d . . . . .
C4 C 0.50719(11) 0.2842(3) 0.70267(13) 0.0593(8) Uani 1 1 d . . . . .
C5 C 0.55132(12) 0.2948(4) 0.68510(16) 0.0734(10) Uani 1 1 d . . . . .
H5A H 0.556896 0.263205 0.654787 0.088 Uiso 1 1 calc R U . . .
C6 C 0.58778(13) 0.3512(4) 0.71111(18) 0.0828(12) Uani 1 1 d . . . . .
H6A H 0.617377 0.359187 0.697702 0.099 Uiso 1 1 calc R U . . .
C7 C 0.58168(13) 0.3946(4) 0.75512(17) 0.0804(12) Uani 1 1 d . . . . .
H7A H 0.607257 0.430427 0.772756 0.096 Uiso 1 1 calc R U . . .
C8 C 0.53722(12) 0.3868(3) 0.77497(15) 0.0661(9) Uani 1 1 d . . . . .
C9 C 0.52794(13) 0.4362(4) 0.81824(16) 0.0786(11) Uani 1 1 d . . . . .
H9A H 0.552207 0.476369 0.835825 0.094 Uiso 1 1 calc R U . . .
C10 C 0.48493(13) 0.4281(3) 0.83581(15) 0.0731(10) Uani 1 1 d . . . . .
H10A H 0.478978 0.465855 0.864611 0.088 Uiso 1 1 calc R U . . .
C11 C 0.46953(11) 0.2349(3) 0.67317(13) 0.0592(8) Uani 1 1 d . . . . .
C12 C 0.43936(11) 0.1975(3) 0.64577(13) 0.0604(8) Uani 1 1 d . . . . .
C13 C 0.40300(12) 0.1512(3) 0.61298(12) 0.0570(7) Uani 1 1 d . . . . .
C14 C 0.35572(12) 0.1595(3) 0.62309(12) 0.0576(8) Uani 1 1 d . . . . .
H14A H 0.348017 0.195665 0.651715 0.069 Uiso 1 1 calc R U . . .
C15 C 0.31976(11) 0.1159(3) 0.59206(11) 0.0525(7) Uani 1 1 d D . . . .
C16 C 0.33217(13) 0.0610(3) 0.55064(12) 0.0650(9) Uani 1 1 d . . . . .
H16A H 0.308165 0.030151 0.528958 0.078 Uiso 1 1 calc R U . . .
C17 C 0.37889(14) 0.0516(4) 0.54111(14) 0.0744(10) Uani 1 1 d . . . . .
H17A H 0.386779 0.013141 0.513133 0.089 Uiso 1 1 calc R U . . .
C18 C 0.41429(13) 0.0969(3) 0.57145(13) 0.0667(9) Uani 1 1 d . . . . .
H18A H 0.446327 0.091057 0.564076 0.080 Uiso 1 1 calc R U . . .
C19 C 0.26894(12) 0.1237(4) 0.60523(19) 0.0470(18) Uani 0.670(15) 1 d DG U P A 1
C20 C 0.25867(11) 0.1894(6) 0.6438(3) 0.065(2) Uani 0.670(15) 1 d G U P A 1
H20A H 0.283234 0.228921 0.661281 0.078 Uiso 0.670(15) 1 calc R U P A 1
C21 C 0.21247(12) 0.1973(6) 0.6568(3) 0.069(2) Uani 0.670(15) 1 d G U P A 1
H21A H 0.205460 0.242126 0.683181 0.083 Uiso 0.670(15) 1 calc R U P A 1
N22 N 0.17654(10) 0.1394(4) 0.63125(19) 0.0434(12) Uani 0.670(15) 1 d G U P A 1
C23 C 0.18680(15) 0.0738(5) 0.59267(18) 0.058(2) Uani 0.670(15) 1 d G U P A 1
H23A H 0.162242 0.034260 0.575195 0.070 Uiso 0.670(15) 1 calc R U P A 1
C24 C 0.23300(18) 0.0659(5) 0.57966(16) 0.0516(17) Uani 0.670(15) 1 d G U P A 1
H24A H 0.240016 0.021053 0.553294 0.062 Uiso 0.670(15) 1 calc R U P A 1
C19' C 0.2696(3) 0.1355(8) 0.6001(4) 0.055(4) Uiso 0.330(15) 1 d DG U P A 2
C20' C 0.2566(2) 0.2270(8) 0.6250(4) 0.055(3) Uiso 0.330(15) 1 d G U P A 2
H20B H 0.279260 0.281778 0.633552 0.066 Uiso 0.330(15) 1 calc R U P A 2
C21' C 0.2103(3) 0.2385(9) 0.6374(4) 0.057(3) Uiso 0.330(15) 1 d G U P A 2
H21B H 0.201371 0.301055 0.654400 0.068 Uiso 0.330(15) 1 calc R U P A 2
N22' N 0.1771(2) 0.1584(8) 0.6249(4) 0.057(4) Uiso 0.330(15) 1 d G U P A 2
C23' C 0.1902(3) 0.0669(7) 0.6000(5) 0.030(2) Uiso 0.330(15) 1 d G U P A 2
H23B H 0.167488 0.012134 0.591405 0.036 Uiso 0.330(15) 1 calc R U P A 2
C24' C 0.2364(4) 0.0554(7) 0.5876(5) 0.042(3) Uiso 0.330(15) 1 d G U P A 2
H24B H 0.245378 -0.007144 0.570556 0.051 Uiso 0.330(15) 1 calc R U P A 2
N31 N 0.08664(8) 0.2361(2) 0.60073(9) 0.0511(6) Uani 1 1 d . . . . .
C32 C 0.09991(10) 0.3376(3) 0.59482(11) 0.0513(7) Uani 1 1 d . . . . .
H32A H 0.120133 0.370762 0.619591 0.062 Uiso 1 1 calc R U . . .
C33 C 0.08524(11) 0.3984(3) 0.55331(11) 0.0533(7) Uani 1 1 d . . . . .
C34 C 0.10032(12) 0.5075(3) 0.54612(12) 0.0588(8) Uani 1 1 d . . . . .
C35 C 0.08394(14) 0.5622(3) 0.50479(13) 0.0699(9) Uani 1 1 d . . . . .
H35A H 0.092976 0.635401 0.500442 0.084 Uiso 1 1 calc R U . . .
C36 C 0.05359(15) 0.5101(4) 0.46854(14) 0.0796(11) Uani 1 1 d . . . . .
H36A H 0.043076 0.548587 0.439950 0.096 Uiso 1 1 calc R U . . .
C37 C 0.03943(14) 0.4065(4) 0.47406(13) 0.0755(11) Uani 1 1 d . . . . .
H37A H 0.019547 0.372741 0.449197 0.091 Uiso 1 1 calc R U . . .
C38 C 0.05409(12) 0.3485(3) 0.51667(12) 0.0605(8) Uani 1 1 d . . . . .
C39 C 0.04027(13) 0.2409(3) 0.52508(13) 0.0670(9) Uani 1 1 d . . . . .
H39A H 0.019049 0.205436 0.501898 0.080 Uiso 1 1 calc R U . . .
C40 C 0.05665(12) 0.1876(3) 0.56539(13) 0.0624(8) Uani 1 1 d . . . . .
H40A H 0.047303 0.114585 0.569649 0.075 Uiso 1 1 calc R U . . .
C41 C 0.13439(12) 0.5597(3) 0.57974(12) 0.0578(8) Uani 1 1 d . . . . .
C42 C 0.16483(12) 0.6068(3) 0.60343(12) 0.0583(8) Uani 1 1 d . . . . .
C43 C 0.20303(13) 0.6608(3) 0.63096(12) 0.0575(8) Uani 1 1 d . . . . .
C44 C 0.23283(11) 0.6016(3) 0.66348(12) 0.0547(7) Uani 1 1 d . . . . .
H44A H 0.227150 0.526500 0.667531 0.066 Uiso 1 1 calc R U . . .
C45 C 0.27092(12) 0.6503(3) 0.69030(12) 0.0556(7) Uani 1 1 d D . . . .
C46 C 0.27776(14) 0.7604(3) 0.68509(15) 0.0729(11) Uani 1 1 d . . . . .
H46A H 0.302793 0.795602 0.703860 0.087 Uiso 1 1 calc R U . . .
C47 C 0.24834(17) 0.8196(3) 0.65270(19) 0.0899(15) Uani 1 1 d . . . . .
H47A H 0.253825 0.894938 0.649026 0.108 Uiso 1 1 calc R U . . .
C48 C 0.21116(15) 0.7712(3) 0.62563(16) 0.0758(11) Uani 1 1 d . . . . .
H48A H 0.191232 0.812795 0.603495 0.091 Uiso 1 1 calc R U . . .
C49 C 0.30305(13) 0.5865(2) 0.72330(11) 0.0477(17) Uani 0.678(8) 1 d DG U P B 1
C50 C 0.30906(16) 0.4772(3) 0.71360(12) 0.0621(17) Uani 0.678(8) 1 d G U P B 1
H50A H 0.294302 0.446237 0.684789 0.075 Uiso 0.678(8) 1 calc R U P B 1
C51 C 0.33668(16) 0.4131(2) 0.74606(14) 0.0615(17) Uani 0.678(8) 1 d G U P B 1
H51A H 0.340793 0.338378 0.739433 0.074 Uiso 0.678(8) 1 calc R U P B 1
N52 N 0.35828(12) 0.4583(2) 0.78822(11) 0.0484(14) Uani 0.678(8) 1 d G U P B 1
C53 C 0.35226(15) 0.5677(2) 0.79792(11) 0.0533(12) Uani 0.678(8) 1 d G U P B 1
H53A H 0.367024 0.598579 0.826735 0.064 Uiso 0.678(8) 1 calc R U P B 1
C54 C 0.32465(15) 0.63173(19) 0.76546(13) 0.0546(12) Uani 0.678(8) 1 d G U P B 1
H54A H 0.320534 0.706440 0.772092 0.066 Uiso 0.678(8) 1 calc R U P B 1
C49' C 0.3008(3) 0.5740(6) 0.7267(3) 0.062(5) Uiso 0.322(8) 1 d DG U P B 2
C50' C 0.2883(3) 0.4664(6) 0.7330(3) 0.056(3) Uiso 0.322(8) 1 d G U P B 2
H50B H 0.261553 0.436986 0.714653 0.068 Uiso 0.322(8) 1 calc R U P B 2
C51' C 0.3150(3) 0.4019(5) 0.7660(3) 0.061(3) Uiso 0.322(8) 1 d G U P B 2
H51B H 0.306466 0.328373 0.770314 0.073 Uiso 0.322(8) 1 calc R U P B 2
N52' N 0.3542(3) 0.4450(6) 0.7928(3) 0.056(3) Uiso 0.322(8) 1 d G U P B 2
C53' C 0.3666(2) 0.5526(7) 0.7865(3) 0.043(2) Uiso 0.322(8) 1 d G U P B 2
H53B H 0.393391 0.582044 0.804843 0.052 Uiso 0.322(8) 1 calc R U P B 2
C54' C 0.3400(3) 0.6171(5) 0.7535(3) 0.049(3) Uiso 0.322(8) 1 d G U P B 2
H54B H 0.348479 0.690659 0.749182 0.058 Uiso 0.322(8) 1 calc R U P B 2
B60 B 0.3274(2) 0.0988(6) 0.7577(3) 0.056(2) Uani 0.687(14) 1 d D U P C 1
F61 F 0.3609(3) 0.1641(6) 0.73905(18) 0.0866(17) Uani 0.687(14) 1 d D U P C 1
F62 F 0.3430(2) 0.0733(6) 0.80481(14) 0.0784(13) Uani 0.687(14) 1 d D U P C 1
F63 F 0.28476(18) 0.1529(5) 0.7577(3) 0.102(3) Uani 0.687(14) 1 d D U P C 1
F64 F 0.3204(2) 0.0059(4) 0.7304(3) 0.080(2) Uani 0.687(14) 1 d D U P C 1
B60' B 0.3318(5) 0.1059(12) 0.7510(6) 0.071(6) Uiso 0.313(14) 1 d D U P C 2
F61' F 0.3757(4) 0.1373(10) 0.7391(5) 0.079(3) Uiso 0.313(14) 1 d D U P C 2
F62' F 0.3313(5) 0.0996(11) 0.8008(4) 0.078(4) Uiso 0.313(14) 1 d D U P C 2
F63' F 0.2989(3) 0.1819(6) 0.7340(4) 0.068(2) Uiso 0.313(14) 1 d D U P C 2
F64' F 0.3203(6) 0.0070(10) 0.7305(6) 0.096(6) Uiso 0.313(14) 1 d D U P C 2
B70 B 0.57234(14) 0.1324(3) 0.56164(14) 0.0565(8) Uani 1 1 d . . . . .
F71 F 0.55053(10) 0.2280(2) 0.56911(10) 0.0912(7) Uani 1 1 d . . . . .
F72 F 0.54221(9) 0.0655(2) 0.53399(11) 0.0977(8) Uani 1 1 d . . . . .
F73 F 0.61320(12) 0.1497(3) 0.53944(13) 0.1123(10) Uani 1 1 d . . . . .
F74 F 0.58520(11) 0.0809(2) 0.60471(10) 0.1049(9) Uani 1 1 d . . . . .

loop_
_atom_site_aniso_label
_atom_site_aniso_U_11
_atom_site_aniso_U_22
_atom_site_aniso_U_33
_atom_site_aniso_U_23
_atom_site_aniso_U_13
_atom_site_aniso_U_12
Pd1 0.04039(12) 0.05121(14) 0.05430(14) -0.01029(9) -0.00951(9) 0.00088(8)
N1 0.0412(12) 0.0508(14) 0.0628(15) -0.0083(11) -0.0087(11) -0.0039(10)
C2 0.0413(14) 0.0510(15) 0.0571(17) -0.0019(13) -0.0083(12) -0.0048(12)
C3 0.0413(14) 0.0544(17) 0.0657(18) 0.0004(14) -0.0033(13) -0.0056(13)
C4 0.0463(16) 0.0606(18) 0.071(2) 0.0003(16) 0.0018(14) -0.0027(14)
C5 0.0490(18) 0.090(3) 0.082(2) 0.005(2) 0.0102(17) -0.0020(18)
C6 0.0432(18) 0.109(3) 0.097(3) 0.015(3) 0.0083(18) -0.0103(19)
C7 0.0500(19) 0.095(3) 0.094(3) 0.011(2) -0.0070(19) -0.025(2)
C8 0.0465(17) 0.070(2) 0.080(2) 0.0002(18) -0.0071(16) -0.0162(15)
C9 0.057(2) 0.088(3) 0.088(3) -0.016(2) -0.0086(18) -0.0270(19)
C10 0.065(2) 0.077(2) 0.075(2) -0.021(2) -0.0099(17) -0.0166(18)
C11 0.0483(16) 0.067(2) 0.0628(19) -0.0057(16) 0.0093(14) -0.0008(15)
C12 0.0475(16) 0.073(2) 0.0617(19) -0.0045(17) 0.0095(14) -0.0046(15)
C13 0.0540(17) 0.0660(19) 0.0510(16) -0.0023(14) 0.0044(13) -0.0009(15)
C14 0.0535(17) 0.069(2) 0.0500(16) -0.0106(15) 0.0042(13) -0.0010(15)
C15 0.0509(16) 0.0588(17) 0.0476(15) -0.0082(13) 0.0030(12) 0.0019(13)
C16 0.065(2) 0.077(2) 0.0525(17) -0.0199(17) 0.0002(15) 0.0004(17)
C17 0.073(2) 0.093(3) 0.0582(19) -0.022(2) 0.0117(17) 0.005(2)
C18 0.0586(19) 0.082(2) 0.0609(19) -0.0074(18) 0.0138(15) 0.0037(18)
C19 0.047(3) 0.046(3) 0.047(3) -0.005(2) -0.0027(17) 0.0029(18)
C20 0.054(3) 0.065(4) 0.075(4) -0.034(4) 0.010(2) -0.016(2)
C21 0.052(3) 0.073(4) 0.083(5) -0.035(4) 0.012(3) -0.013(3)
N22 0.042(2) 0.0343(19) 0.051(2) -0.0083(18) -0.0104(15) -0.0032(14)
C23 0.065(4) 0.063(3) 0.044(3) -0.001(2) -0.016(2) 0.003(2)
C24 0.060(3) 0.057(3) 0.035(2) -0.002(2) -0.011(2) 0.005(2)
N31 0.0421(12) 0.0560(14) 0.0536(13) -0.0126(11) -0.0068(10) 0.0001(11)
C32 0.0448(15) 0.0580(17) 0.0494(15) -0.0099(13) -0.0072(12) -0.0029(13)
C33 0.0481(15) 0.0610(18) 0.0486(15) -0.0058(14) -0.0087(12) 0.0012(14)
C34 0.0552(17) 0.067(2) 0.0517(16) -0.0025(15) -0.0088(13) 0.0001(15)
C35 0.072(2) 0.076(2) 0.0583(19) 0.0065(17) -0.0139(16) -0.0043(19)
C36 0.078(2) 0.101(3) 0.056(2) 0.010(2) -0.0198(18) -0.002(2)
C37 0.069(2) 0.098(3) 0.0554(19) -0.008(2) -0.0205(17) -0.007(2)
C38 0.0503(17) 0.074(2) 0.0541(17) -0.0102(16) -0.0124(14) 0.0023(15)
C39 0.0580(19) 0.078(2) 0.062(2) -0.0197(18) -0.0165(15) -0.0073(17)
C40 0.0552(18) 0.0624(19) 0.066(2) -0.0124(16) -0.0163(15) -0.0054(15)
C41 0.0632(19) 0.0544(17) 0.0533(16) 0.0049(14) -0.0113(14) 0.0015(15)
C42 0.0610(18) 0.0567(17) 0.0544(17) 0.0076(14) -0.0134(14) -0.0004(15)
C43 0.0623(19) 0.0528(17) 0.0549(17) 0.0019(14) -0.0107(14) -0.0025(14)
C44 0.0590(17) 0.0485(16) 0.0539(16) 0.0015(13) -0.0114(14) -0.0050(14)
C45 0.0589(18) 0.0489(16) 0.0564(17) -0.0030(13) -0.0114(14) -0.0042(13)
C46 0.074(2) 0.0536(19) 0.085(3) -0.0020(18) -0.028(2) -0.0108(17)
C47 0.101(3) 0.0485(19) 0.113(4) 0.012(2) -0.037(3) -0.011(2)
C48 0.081(2) 0.0536(19) 0.087(3) 0.0102(18) -0.025(2) 0.0012(18)
C49 0.049(3) 0.042(2) 0.050(3) -0.0007(18) -0.0126(18) -0.0085(18)
C50 0.075(4) 0.048(3) 0.059(3) -0.011(2) -0.023(3) 0.007(2)
C51 0.074(3) 0.046(2) 0.060(3) -0.008(2) -0.027(3) 0.007(2)
N52 0.043(2) 0.048(2) 0.051(2) -0.0066(16) -0.0168(16) 0.0012(16)
C53 0.047(3) 0.058(3) 0.053(3) -0.010(2) -0.007(2) 0.000(2)
C54 0.055(3) 0.049(2) 0.058(3) -0.011(2) -0.007(2) -0.001(2)
B60 0.046(3) 0.056(3) 0.064(4) -0.019(3) -0.011(2) 0.006(2)
F61 0.098(4) 0.085(3) 0.076(2) 0.008(2) -0.002(2) -0.029(3)
F62 0.080(3) 0.094(3) 0.060(2) 0.0020(19) -0.0012(18) -0.001(3)
F63 0.066(2) 0.099(3) 0.136(5) -0.055(4) -0.025(3) 0.032(2)
F64 0.050(2) 0.059(2) 0.126(5) -0.052(3) -0.0193(17) 0.0117(13)
B70 0.058(2) 0.0519(19) 0.058(2) 0.0005(16) -0.0065(16) 0.0064(16)
F71 0.1058(18) 0.0745(14) 0.0894(16) -0.0068(12) -0.0163(14) 0.0313(13)
F72 0.0886(16) 0.0748(14) 0.122(2) -0.0128(14) -0.0423(15) 0.0007(13)
F73 0.106(2) 0.118(2) 0.117(2) -0.0368(19) 0.0372(18) -0.0255(17)
F74 0.124(2) 0.0938(18) 0.0895(17) 0.0261(15) -0.0387(16) 0.0108(16)

loop_
_atom_type_symbol
_atom_type_description
_atom_type_scat_dispersion_real
_atom_type_scat_dispersion_imag
_atom_type_scat_source
C C 0.0181 0.0091 'International Tables Vol C Tables 4.2.6.8 and 6.1.1.4'
H H 0.0000 0.0000 'International Tables Vol C Tables 4.2.6.8 and 6.1.1.4'
B B 0.0090 0.0039 'International Tables Vol C Tables 4.2.6.8 and 6.1.1.4'
F F 0.0727 0.0534 'International Tables Vol C Tables 4.2.6.8 and 6.1.1.4'
N N 0.0311 0.0180 'International Tables Vol C Tables 4.2.6.8 and 6.1.1.4'
O O 0.0492 0.0322 'International Tables Vol C Tables 4.2.6.8 and 6.1.1.4'
Pd Pd 0.1215 3.9337 'International Tables Vol C Tables 4.2.6.8 and 6.1.1.4'

loop_
_geom_angle_atom_site_label_1
_geom_angle_atom_site_label_2
_geom_angle_atom_site_label_3
_geom_angle
_geom_angle_site_symmetry_1
_geom_angle_site_symmetry_3
N52' Pd1 N1 93.7(3) . .
N22 Pd1 N1 175.0(13) 7_556 .
N52' Pd1 N31 172.7(3) . 7_556
N22 Pd1 N31 91.2(11) 7_556 7_556
N1 Pd1 N31 93.58(10) . 7_556
N22 Pd1 N52 86.6(12) 7_556 .
N1 Pd1 N52 88.54(14) . .
N31 Pd1 N52 176.76(12) 7_556 .
N22 Pd1 N22' 7.7(15) 7_556 7_556
N1 Pd1 N22' 177.2(19) . 7_556
N31 Pd1 N22' 84.1(15) 7_556 7_556
N52 Pd1 N22' 93.9(15) . 7_556
C2 N1 C10 119.1(3) . .
C2 N1 Pd1 123.03(19) . .
C10 N1 Pd1 117.8(2) . .
N1 C2 C3 123.0(3) . .
C2 C3 C8 117.4(3) . .
C2 C3 C4 123.1(3) . .
C8 C3 C4 119.5(3) . .
C5 C4 C11 119.7(3) . .
C5 C4 C3 118.6(3) . .
C11 C4 C3 121.6(3) . .
C4 C5 C6 121.2(4) . .
C7 C6 C5 121.2(4) . .
C6 C7 C8 120.2(4) . .
C9 C8 C7 122.7(3) . .
C9 C8 C3 118.1(3) . .
C7 C8 C3 119.2(4) . .
C10 C9 C8 121.2(3) . .
C9 C10 N1 121.1(4) . .
C12 C11 C4 175.3(4) . .
C11 C12 C13 179.3(4) . .
C18 C13 C14 119.4(3) . .
C18 C13 C12 120.9(3) . .
C14 C13 C12 119.8(3) . .
C15 C14 C13 121.1(3) . .
C14 C15 C16 118.2(3) . .
C14 C15 C19' 120.7(5) . .
C16 C15 C19' 120.8(5) . .
C14 C15 C19 119.4(3) . .
C16 C15 C19 122.3(3) . .
C17 C16 C15 120.5(3) . .
C18 C17 C16 121.0(3) . .
C17 C18 C13 119.7(3) . .
C20 C19 C24 120.0 . .
C20 C19 C15 118.9(3) . .
C24 C19 C15 121.1(3) . .
C19 C20 C21 120.0 . .
N22 C21 C20 120.0 . .
C21 N22 C23 120.0 . .
C21 N22 Pd1 116.9(2) . 7_556
C23 N22 Pd1 122.7(2) . 7_556
N22 C23 C24 120.0 . .
C23 C24 C19 120.0 . .
C20' C19' C24' 120.0 . .
C20' C19' C15 120.5(6) . .
C24' C19' C15 119.1(6) . .
C21' C20' C19' 120.0 . .
C20' C21' N22' 120.0 . .
C23' N22' C21' 120.0 . .
C24' C23' N22' 120.0 . .
C23' C24' C19' 120.0 . .
C32 N31 C40 119.3(3) . .
C32 N31 Pd1 122.80(19) . 7_556
C40 N31 Pd1 117.7(2) . 7_556
N31 C32 C33 122.6(3) . .
C32 C33 C38 118.2(3) . .
C32 C33 C34 123.0(3) . .
C38 C33 C34 118.8(3) . .
C35 C34 C33 119.5(3) . .
C35 C34 C41 118.8(3) . .
C33 C34 C41 121.6(3) . .
C34 C35 C36 120.5(4) . .
C37 C36 C35 121.1(4) . .
C36 C37 C38 120.3(3) . .
C39 C38 C37 123.3(3) . .
C39 C38 C33 117.0(3) . .
C37 C38 C33 119.7(3) . .
C40 C39 C38 121.1(3) . .
C39 C40 N31 121.8(3) . .
C42 C41 C34 173.1(4) . .
C41 C42 C43 177.4(4) . .
C44 C43 C48 119.1(3) . .
C44 C43 C42 119.5(3) . .
C48 C43 C42 121.5(3) . .
C43 C44 C45 121.4(3) . .
C46 C45 C44 118.5(3) . .
C46 C45 C49 120.5(3) . .
C44 C45 C49 121.0(3) . .
C46 C45 C49' 125.6(4) . .
C44 C45 C49' 115.8(4) . .
C47 C46 C45 120.3(3) . .
C48 C47 C46 121.1(4) . .
C47 C48 C43 119.5(3) . .
C50 C49 C54 120.0 . .
C50 C49 C45 118.8(2) . .
C54 C49 C45 121.0(2) . .
C49 C50 C51 120.0 . .
N52 C51 C50 120.0 . .
C51 N52 C53 120.0 . .
C51 N52 Pd1 119.33(16) . .
C53 N52 Pd1 119.36(16) . .
N52 C53 C54 120.0 . .
C53 C54 C49 120.0 . .
C50' C49' C54' 120.0 . .
C50' C49' C45 121.5(5) . .
C54' C49' C45 118.5(5) . .
C51' C50' C49' 120.0 . .
C50' C51' N52' 120.0 . .
C53' N52' C51' 120.0 . .
C53' N52' Pd1 120.8(4) . .
C51' N52' Pd1 119.0(4) . .
C54' C53' N52' 120.0 . .
C53' C54' C49' 120.0 . .
F62 B60 F61 107.9(5) . .
F62 B60 F64 110.5(6) . .
F61 B60 F64 110.8(6) . .
F62 B60 F63 109.0(6) . .
F61 B60 F63 110.3(6) . .
F64 B60 F63 108.4(5) . .
F61' B60' F64' 109.9(11) . .
F61' B60' F63' 109.1(11) . .
F64' B60' F63' 109.5(11) . .
F61' B60' F62' 109.8(11) . .
F64' B60' F62' 110.0(11) . .
F63' B60' F62' 108.6(11) . .
F71 B70 F73 110.2(3) . .
F71 B70 F74 111.3(3) . .
F73 B70 F74 106.6(3) . .
F71 B70 F72 109.7(3) . .
F73 B70 F72 110.7(3) . .
F74 B70 F72 108.3(3) . .

loop_
_geom_bond_atom_site_label_1
_geom_bond_atom_site_label_2
_geom_bond_distance
_geom_bond_site_symmetry_2
Pd1 N52' 1.930(5) .
Pd1 N22 1.990(17) 7_556
Pd1 N1 2.029(3) .
Pd1 N31 2.040(3) 7_556
Pd1 N52 2.069(2) .
Pd1 N22' 2.10(5) 7_556
N1 C2 1.325(4) .
N1 C10 1.378(4) .
C2 C3 1.401(5) .
C3 C8 1.422(5) .
C3 C4 1.427(5) .
C4 C5 1.385(5) .
C4 C11 1.427(5) .
C5 C6 1.397(6) .
C6 C7 1.354(7) .
C7 C8 1.419(6) .
C8 C9 1.388(6) .
C9 C10 1.353(6) .
C11 C12 1.190(5) .
C12 C13 1.436(5) .
C13 C18 1.390(5) .
C13 C14 1.396(5) .
C14 C15 1.388(4) .
C15 C16 1.400(4) .
C15 C19' 1.476(7) .
C15 C19 1.518(4) .
C16 C17 1.377(5) .
C17 C18 1.374(5) .
C19 C20 1.3900 .
C19 C24 1.3900 .
C20 C21 1.3900 .
C21 N22 1.3900 .
N22 C23 1.3900 .
C23 C24 1.3900 .
C19' C20' 1.3900 .
C19' C24' 1.3900 .
C20' C21' 1.3900 .
C21' N22' 1.3900 .
N22' C23' 1.3900 .
C23' C24' 1.3900 .
N31 C32 1.324(4) .
N31 C40 1.380(4) .
C32 C33 1.406(5) .
C33 C38 1.430(4) .
C33 C34 1.433(5) .
C34 C35 1.376(5) .
C34 C41 1.438(4) .
C35 C36 1.422(5) .
C36 C37 1.353(7) .
C37 C38 1.413(5) .
C38 C39 1.411(6) .
C39 C40 1.345(5) .
C41 C42 1.192(5) .
C42 C43 1.437(5) .
C43 C44 1.391(4) .
C43 C48 1.393(5) .
C44 C45 1.396(4) .
C45 C46 1.384(5) .
C45 C49 1.466(4) .
C45 C49' 1.575(6) .
C46 C47 1.383(6) .
C47 C48 1.380(6) .
C49 C50 1.3900 .
C49 C54 1.3900 .
C50 C51 1.3900 .
C51 N52 1.3900 .
N52 C53 1.3900 .
C53 C54 1.3900 .
C49' C50' 1.3900 .
C49' C54' 1.3900 .
C50' C51' 1.3900 .
C51' N52' 1.3900 .
N52' C53' 1.3900 .
C53' C54' 1.3900 .
B60 F62 1.379(8) .
B60 F61 1.379(8) .
B60 F64 1.380(6) .
B60 F63 1.381(7) .
B60' F61' 1.369(13) .
B60' F64' 1.375(13) .
B60' F63' 1.379(13) .
B60' F62' 1.381(13) .
B70 F71 1.357(4) .
B70 F73 1.372(5) .
B70 F74 1.373(5) .
B70 F72 1.376(4) .
